data_9014741
loop_
_publ_author_name
'Averbuch-Pouchot M'
'Durif, A.'

_publ_section_title
;
 Crystal chemistry of cyclo-hexaphosphates. XV. Structures of sodium ammonium
 cyclo-hexaphosphate dihydrate and sodium rubidium cyclo-hexaphosphate
 hexahydrate
 _cod_database_code 1007193
;
_journal_name_full 'Acta Crystallographica, Section C'
_journal_page_first 932
_journal_page_last 936
_journal_paper_doi 10.1107/S0108270190011969
_journal_volume 47
_journal_year 1991
_chemical_formula_sum 'H10 N2 Na O10 P3'
_space_group_IT_number 14
_symmetry_space_group_name_Hall '-P 2yn'
_symmetry_space_group_name_H-M 'P 1 21/n 1'
_cell_angle_alpha 90
_cell_angle_beta 101.87
_cell_angle_gamma 90
_cell_length_a 13.363
_cell_length_b 11.580
_cell_length_c 6.809
_cell_formula_units_Z 4
_cell_volume 1031.118
_database_code_amcsd 0010250
_exptl_crystal_density_diffrn 2.023
_cod_duplicate_entry 1007193
_cod_original_formula_sum 'P3 Na N2 O10 H10'
_cod_database_code 9014741
_amcsd_formula_title 'H20 N4 Na2 O20 P6'

loop_
_space_group_symop_operation_xyz
x,y,z
1/2+x,1/2-y,1/2+z
1/2-x,1/2+y,1/2-z
-x,-y,-z

loop_
_atom_site_label
_atom_site_fract_x
_atom_site_fract_y
_atom_site_fract_z
P1 0.34893 0.46059 0.17916
P2 0.64252 0.33170 0.04981
P3 0.48112 0.25573 0.25302
Na1 0.21742 0.20204 0.07810
N1 0.36150 0.36270 0.67220
N2 0.42280 0.94190 0.24490
O1 0.19563 0.01024 0.15910
O2 0.21796 0.89388 0.48190
O3 0.40730 0.55918 0.08050
O4 0.05342 0.88645 0.21860
O5 0.30563 0.74226 0.07570
O6 0.30041 0.62990 0.75280
O7 0.03826 0.23126 0.56830
O8 0.44628 0.77460 0.56040
O9 0.39182 0.18145 0.18080
O10 0.37600 -0.00350 0.79020
H1 0.33800 0.36500 0.80700
H2 0.42800 0.34300 0.68500
H3 0.31900 0.31300 0.59300
H4 0.15400 0.92400 0.89800
H5 0.06900 0.39900 0.13900
H6 0.47900 0.95300 0.22500
H7 0.11300 0.50100 0.23700
H8 0.38400 0.89700 0.17500
H9 0.17800 0.55300 0.71800
H10 0.15700 0.45200 0.81200

loop_
_cod_related_entry_id
_cod_related_entry_database
_cod_related_entry_code
1 AMCSD 0010250
